data_1573676
_journal_paper_doi 10.1039/D4DT03378G
_chemical_formula_sum 'C10 H20 B9 N O S'
_chemical_formula_weight 299.62
_space_group_crystal_system triclinic
_space_group_IT_number 2
_space_group_name_Hall '-P 1'
_space_group_name_H-M_alt 'P -1'
_atom_sites_solution_hydrogens mixed
_atom_sites_solution_primary direct
_audit_creation_method SHELXL-2019/3
_audit_update_record
;
2024-10-23 deposited with the CCDC.	2025-01-09 downloaded from the CCDC.
;
_cell_angle_alpha 69.599(3)
_cell_angle_beta 87.608(5)
_cell_angle_gamma 88.140(3)
_cell_formula_units_Z 2
_cell_length_a 7.0558(8)
_cell_length_b 10.3528(11)
_cell_length_c 11.3035(18)
_cell_measurement_reflns_used 3297
_cell_measurement_temperature 100(2)
_cell_measurement_theta_max 25.52
_cell_measurement_theta_min 3.42
_cell_volume 773.08(17)
_computing_cell_refinement 'BRUKER APEX2'
_computing_data_collection 'BRUKER APEX2'
_computing_data_reduction 'Bruker SAINT'
_computing_molecular_graphics 'Ortep for Windows (Farrugia, 2012)'
_computing_structure_refinement 'SHELXL-2019/2 (Sheldrick, 2019)'
_computing_structure_solution 'SHELXT-2018/2 (Sheldrick, 2015)'
_diffrn_ambient_temperature 100(2)
_diffrn_measured_fraction_theta_full 0.990
_diffrn_measured_fraction_theta_max 0.986
_diffrn_measurement_device_type 'Bruker Kappa APEXII CCD'
_diffrn_measurement_method 'omega and phi scans'
_diffrn_radiation_type MoK\a
_diffrn_radiation_wavelength 0.71073
_diffrn_reflns_av_R_equivalents 0.0850
_diffrn_reflns_av_unetI/netI 0.1158
_diffrn_reflns_Laue_measured_fraction_full 0.990
_diffrn_reflns_Laue_measured_fraction_max 0.986
_diffrn_reflns_limit_h_max 8
_diffrn_reflns_limit_h_min -8
_diffrn_reflns_limit_k_max 12
_diffrn_reflns_limit_k_min -12
_diffrn_reflns_limit_l_max 14
_diffrn_reflns_limit_l_min -14
_diffrn_reflns_number 31780
_diffrn_reflns_point_group_measured_fraction_full 0.990
_diffrn_reflns_point_group_measured_fraction_max 0.986
_diffrn_reflns_theta_full 25.242
_diffrn_reflns_theta_max 26.416
_diffrn_reflns_theta_min 1.923
_exptl_absorpt_coefficient_mu 0.199
_exptl_absorpt_correction_T_max 0.976563
_exptl_absorpt_correction_T_min 0.685159
_exptl_absorpt_correction_type multi-scan
_exptl_absorpt_process_details
;
 Sheldrick, G.M. SADABS: Program for absorption correction
 using area detector data. University of G\"ottingen, Germany, 1996.
;
_exptl_crystal_colour Colourless
_exptl_crystal_density_diffrn 1.287
_exptl_crystal_description Plate
_exptl_crystal_F_000 312
_exptl_crystal_size_max 0.420
_exptl_crystal_size_mid 0.200
_exptl_crystal_size_min 0.040
_refine_diff_density_max 0.508
_refine_diff_density_min -0.390
_refine_diff_density_rms 0.078
_refine_ls_extinction_method none
_refine_ls_goodness_of_fit_ref 0.994
_refine_ls_hydrogen_treatment mixed
_refine_ls_matrix_type full
_refine_ls_number_parameters 231
_refine_ls_number_reflns 27371
_refine_ls_number_restraints 0
_refine_ls_restrained_S_all 0.994
_refine_ls_R_factor_all 0.1230
_refine_ls_R_factor_gt 0.0638
_refine_ls_shift/su_max 0.000
_refine_ls_shift/su_mean 0.000
_refine_ls_structure_factor_coef Fsqd
_refine_ls_weighting_details 'w=1/[\s^2^(Fo^2^)+(0.0697P)^2^] where P=(Fo^2^+2Fc^2^)/3'
_refine_ls_weighting_scheme calc
_refine_ls_wR_factor_gt 0.1391
_refine_ls_wR_factor_ref 0.1648
_reflns_Friedel_coverage 0.000
_reflns_number_gt 16536
_reflns_number_total 27371
_reflns_threshold_expression 'I > 2\s(I)'
_cod_data_source_file d4dt03378g2.cif
_cod_data_source_block nidoBTSB4
_cod_database_code 1573676
_shelx_shelxl_version_number 2019/3
_shelx_space_group_comment
;
The symmetry employed for this shelxl refinement is uniquely defined
by the following loop, which should always be used as a source of
symmetry information in preference to the above space-group names.
They are only intended as comments.
;
_shelx_estimated_absorpt_t_min 0.921
_shelx_estimated_absorpt_t_max 0.992

loop_
_space_group_symop_operation_xyz
'x, y, z'
'-x, -y, -z'

loop_
_atom_site_label
_atom_site_type_symbol
_atom_site_fract_x
_atom_site_fract_y
_atom_site_fract_z
_atom_site_U_iso_or_equiv
_atom_site_adp_type
_atom_site_occupancy
_atom_site_site_symmetry_order
_atom_site_calc_flag
_atom_site_refinement_flags_posn
_atom_site_refinement_flags_adp
_atom_site_refinement_flags_occupancy
_atom_site_disorder_assembly
_atom_site_disorder_group
S1 S 0.20726(16) 0.72904(13) 0.44798(11) 0.0210(3) Uani 1 1 d . . . . .
N1 N 0.2513(5) 0.8068(4) 0.6327(4) 0.0160(9) Uani 1 1 d . . . . .
B3 B 0.3027(7) 0.4196(6) 0.9412(5) 0.0216(13) Uani 1 1 d . . . . .
H3 H 0.300605 0.460023 1.021214 0.026 Uiso 1 1 calc R U . A 1
B4 B 0.0734(7) 0.3692(6) 0.9082(5) 0.0215(13) Uani 1 1 d . . . . .
H4 H -0.046613 0.339075 0.979892 0.026 Uiso 1 1 calc R U . B 2
B5 B 0.0364(7) 0.4688(6) 0.7467(5) 0.0188(13) Uani 1 1 d . . . . .
H5 H -0.108531 0.507484 0.712327 0.023 Uiso 1 1 calc R U . C 2
B6 B 0.4362(7) 0.4612(5) 0.6894(5) 0.0174(13) Uani 1 1 d . . . . .
H6 H 0.554656 0.495829 0.617013 0.021 Uiso 1 1 calc R U . D 1
B7 B 0.4803(8) 0.3598(6) 0.8505(5) 0.0194(14) Uani 1 1 d . . . . .
H7 H 0.626703 0.323714 0.883200 0.023 Uiso 1 1 calc R U . E 1
B8 B 0.2760(7) 0.2637(6) 0.9149(5) 0.0180(12) Uani 1 1 d . . . . .
H8 H 0.289231 0.162282 0.993855 0.022 Uiso 1 1 calc R U . . .
B9 B 0.1094(7) 0.2952(6) 0.7898(5) 0.0181(13) Uani 1 1 d . . . . .
H9 H 0.012589 0.214074 0.784025 0.022 Uiso 1 1 calc R U . . .
B10 B 0.2098(7) 0.4163(5) 0.6528(5) 0.0179(12) Uani 1 1 d . . . . .
H10 H 0.178716 0.418210 0.555846 0.021 Uiso 1 1 calc R U . . .
B11 B 0.3585(7) 0.2902(6) 0.7539(5) 0.0183(12) Uani 1 1 d . . . . .
H11 H 0.425286 0.206183 0.724327 0.022 Uiso 1 1 calc R U . . .
C1 C 0.2411(5) 0.5558(4) 0.6978(4) 0.0152(10) Uani 1 1 d . . . . .
C2 C 0.3796(14) 0.5237(12) 0.8098(10) 0.027(3) Uani 0.5 1 d . . P F 1
C2A C 0.1717(12) 0.5310(10) 0.8345(9) 0.012(2) Uani 0.5 1 d . . P F 2
C3 C 0.2343(5) 0.6943(5) 0.6058(4) 0.0136(10) Uani 1 1 d . . . . .
C4 C 0.2463(5) 0.9296(5) 0.5296(4) 0.0156(10) Uani 1 1 d . . . . .
C5 C 0.2231(5) 0.9050(5) 0.4177(4) 0.0174(11) Uani 1 1 d . . . . .
C6 C 0.2166(6) 1.0131(5) 0.3037(4) 0.0235(12) Uani 1 1 d . . . . .
H6A H 0.202089 0.996925 0.226927 0.028 Uiso 1 1 calc R U . . .
C7 C 0.2319(6) 1.1450(5) 0.3047(4) 0.0250(12) Uani 1 1 d . . . . .
H7A H 0.226132 1.220699 0.227468 0.030 Uiso 1 1 calc R U . . .
C8 C 0.2558(6) 1.1698(5) 0.4169(4) 0.0223(12) Uani 1 1 d . . . . .
H8A H 0.267172 1.261787 0.414688 0.027 Uiso 1 1 calc R U . . .
C9 C 0.2629(5) 1.0622(5) 0.5308(4) 0.0199(11) Uani 1 1 d . . . . .
H9A H 0.278733 1.078475 0.607470 0.024 Uiso 1 1 calc R U . . .
H2 H 0.472(11) 0.595(9) 0.802(8) 0.024 Uiso 0.5 1 d . U P G 1
H1P H 0.083(12) 0.493(10) 0.852(9) 0.024 Uiso 0.5 1 d . U P H 1
H2A H 0.122(11) 0.605(9) 0.849(8) 0.024 Uiso 0.5 1 d . U P I 2
H1A H 0.484(13) 0.438(10) 0.845(9) 0.024 Uiso 0.5 1 d . U P J 2
H1N H 0.269(6) 0.808(5) 0.711(5) 0.050(18) Uiso 1 1 d . . . . .
O1S O 0.3281(5) 0.8110(4) 0.8619(3) 0.0273(9) Uani 1 1 d . . . . .
C1S C 0.2690(7) 0.9186(5) 0.9075(5) 0.0338(13) Uani 1 1 d . . . . .
H1S1 H 0.180815 0.882070 0.980085 0.051 Uiso 1 1 calc R U . . .
H1S2 H 0.205605 0.992350 0.840369 0.051 Uiso 1 1 calc R U . . .
H1S3 H 0.380047 0.955510 0.933258 0.051 Uiso 1 1 calc R U . . .
H1S H 0.372(9) 0.748(7) 0.914(6) 0.10(3) Uiso 1 1 d . . . . .

loop_
_atom_site_aniso_label
_atom_site_aniso_U_11
_atom_site_aniso_U_22
_atom_site_aniso_U_33
_atom_site_aniso_U_23
_atom_site_aniso_U_13
_atom_site_aniso_U_12
S1 0.0247(7) 0.0189(7) 0.0173(7) -0.0035(5) -0.0017(5) 0.0000(5)
N1 0.012(2) 0.017(2) 0.018(2) -0.004(2) -0.0010(17) -0.0014(16)
B3 0.019(3) 0.023(3) 0.022(3) -0.008(3) 0.004(2) -0.005(2)
B4 0.014(3) 0.023(4) 0.026(3) -0.006(3) 0.001(2) -0.006(2)
B5 0.012(3) 0.019(3) 0.022(3) -0.002(3) 0.000(2) -0.004(2)
B6 0.010(3) 0.018(3) 0.023(3) -0.007(3) -0.001(2) 0.002(2)
B7 0.015(3) 0.016(3) 0.025(3) -0.003(3) -0.002(2) -0.001(2)
B8 0.011(3) 0.022(3) 0.019(3) -0.004(2) 0.000(2) -0.001(2)
B9 0.011(3) 0.020(3) 0.020(3) -0.003(3) 0.000(2) -0.005(2)
B10 0.017(3) 0.016(3) 0.020(3) -0.006(3) -0.002(2) -0.001(2)
B11 0.014(3) 0.021(3) 0.020(3) -0.006(3) -0.001(2) 0.000(2)
C1 0.009(2) 0.018(3) 0.016(2) -0.002(2) -0.0029(19) 0.0001(19)
C2 0.024(6) 0.030(7) 0.032(6) -0.014(5) -0.007(5) -0.004(5)
C2A 0.006(5) 0.014(6) 0.017(5) -0.007(4) 0.005(4) -0.005(4)
C3 0.004(2) 0.018(3) 0.018(3) -0.005(2) 0.0003(18) -0.0003(18)
C4 0.007(2) 0.016(3) 0.021(3) -0.003(2) -0.0004(19) 0.0007(19)
C5 0.009(2) 0.017(3) 0.024(3) -0.005(2) 0.001(2) -0.0004(19)
C6 0.022(3) 0.023(3) 0.020(3) -0.001(2) 0.001(2) 0.000(2)
C7 0.018(3) 0.023(3) 0.025(3) 0.003(2) 0.004(2) 0.000(2)
C8 0.013(3) 0.018(3) 0.032(3) -0.004(2) 0.002(2) -0.001(2)
C9 0.015(3) 0.019(3) 0.025(3) -0.007(2) -0.001(2) -0.001(2)
O1S 0.036(2) 0.024(2) 0.023(2) -0.0093(19) -0.0042(17) 0.0040(17)
C1S 0.047(4) 0.023(3) 0.030(3) -0.007(3) -0.001(3) 0.000(3)

loop_
_atom_type_symbol
_atom_type_description
_atom_type_scat_dispersion_real
_atom_type_scat_dispersion_imag
_atom_type_scat_source
C C 0.0033 0.0016 'International Tables Vol C Tables 4.2.6.8 and 6.1.1.4'
H H 0.0000 0.0000 'International Tables Vol C Tables 4.2.6.8 and 6.1.1.4'
B B 0.0013 0.0007 'International Tables Vol C Tables 4.2.6.8 and 6.1.1.4'
N N 0.0061 0.0033 'International Tables Vol C Tables 4.2.6.8 and 6.1.1.4'
S S 0.1246 0.1234 'International Tables Vol C Tables 4.2.6.8 and 6.1.1.4'
O O 0.0106 0.0060 'International Tables Vol C Tables 4.2.6.8 and 6.1.1.4'

loop_
_geom_angle_atom_site_label_1
_geom_angle_atom_site_label_2
_geom_angle_atom_site_label_3
_geom_angle
_geom_angle_site_symmetry_1
_geom_angle_site_symmetry_3
_geom_angle_publ_flag
C3 S1 C5 91.0(2) . . ?
C3 N1 C4 115.2(4) . . ?
C2 B3 B8 104.7(5) . . ?
C2A B3 B8 104.2(5) . . ?
C2 B3 B4 104.7(5) . . ?
C2A B3 B4 60.5(4) . . ?
B8 B3 B4 59.1(3) . . ?
C2 B3 B7 60.8(5) . . ?
C2A B3 B7 104.5(5) . . ?
B8 B3 B7 59.0(3) . . ?
B4 B3 B7 107.6(4) . . ?
C2A B4 B8 100.0(4) . . ?
C2A B4 B9 101.3(4) . . ?
B8 B4 B9 61.9(3) . . ?
C2A B4 B5 57.5(4) . . ?
B8 B4 B5 108.0(4) . . ?
B9 B4 B5 59.3(3) . . ?
C2A B4 B3 55.0(4) . . ?
B8 B4 B3 59.0(3) . . ?
B9 B4 B3 107.4(4) . . ?
B5 B4 B3 105.1(4) . . ?
C1 B5 C2A 53.9(3) . . ?
C1 B5 B9 103.5(3) . . ?
C2A B5 B9 103.6(5) . . ?
C1 B5 B10 59.0(3) . . ?
C2A B5 B10 102.3(4) . . ?
B9 B5 B10 59.6(3) . . ?
C1 B5 B4 103.9(3) . . ?
C2A B5 B4 60.1(4) . . ?
B9 B5 B4 59.9(3) . . ?
B10 B5 B4 108.1(4) . . ?
C1 B6 C2 54.7(4) . . ?
C1 B6 B11 103.7(3) . . ?
C2 B6 B11 102.2(5) . . ?
C1 B6 B10 59.2(3) . . ?
C2 B6 B10 102.2(4) . . ?
B11 B6 B10 59.4(3) . . ?
C1 B6 B7 104.3(4) . . ?
C2 B6 B7 59.0(4) . . ?
B11 B6 B7 59.6(3) . . ?
B10 B6 B7 107.9(4) . . ?
C2 B7 B8 98.7(5) . . ?
C2 B7 B11 101.7(5) . . ?
B8 B7 B11 62.0(3) . . ?
C2 B7 B6 58.7(4) . . ?
B8 B7 B6 107.8(4) . . ?
B11 B7 B6 59.3(3) . . ?
C2 B7 B3 53.1(4) . . ?
B8 B7 B3 58.9(3) . . ?
B11 B7 B3 107.3(4) . . ?
B6 B7 B3 104.5(4) . . ?
B3 B8 B4 61.9(3) . . ?
B3 B8 B7 62.1(3) . . ?
B4 B8 B7 112.4(4) . . ?
B3 B8 B9 107.6(4) . . ?
B4 B8 B9 59.3(3) . . ?
B7 B8 B9 108.0(4) . . ?
B3 B8 B11 107.5(4) . . ?
B4 B8 B11 107.9(4) . . ?
B7 B8 B11 59.1(3) . . ?
B9 B8 B11 59.1(3) . . ?
B5 B9 B10 60.9(3) . . ?
B5 B9 B4 60.8(3) . . ?
B10 B9 B4 109.9(4) . . ?
B5 B9 B11 107.9(4) . . ?
B10 B9 B11 59.3(3) . . ?
B4 B9 B11 108.7(3) . . ?
B5 B9 B8 106.8(4) . . ?
B10 B9 B8 107.7(3) . . ?
B4 B9 B8 58.9(3) . . ?
B11 B9 B8 60.6(3) . . ?
C1 B10 B11 102.6(3) . . ?
C1 B10 B9 102.8(3) . . ?
B11 B10 B9 61.3(3) . . ?
C1 B10 B5 58.0(3) . . ?
B11 B10 B5 108.4(4) . . ?
B9 B10 B5 59.5(3) . . ?
C1 B10 B6 57.5(3) . . ?
B11 B10 B6 59.6(3) . . ?
B9 B10 B6 108.4(4) . . ?
B5 B10 B6 107.5(4) . . ?
B10 B11 B6 61.0(3) . . ?
B10 B11 B7 110.3(4) . . ?
B6 B11 B7 61.1(3) . . ?
B10 B11 B9 59.4(3) . . ?
B6 B11 B9 107.9(4) . . ?
B7 B11 B9 108.7(4) . . ?
B10 B11 B8 107.5(4) . . ?
B6 B11 B8 106.7(4) . . ?
B7 B11 B8 58.8(3) . . ?
B9 B11 B8 60.3(3) . . ?
C3 C1 C2A 119.3(5) . . ?
C3 C1 C2 118.5(5) . . ?
C3 C1 B6 115.7(4) . . ?
C2A C1 B6 112.6(5) . . ?
C2 C1 B6 64.1(4) . . ?
C3 C1 B5 119.2(3) . . ?
C2A C1 B5 63.1(4) . . ?
C2 C1 B5 110.7(5) . . ?
B6 C1 B5 116.6(4) . . ?
C3 C1 B10 120.5(4) . . ?
C2A C1 B10 112.8(5) . . ?
C2 C1 B10 112.7(5) . . ?
B6 C1 B10 63.3(3) . . ?
B5 C1 B10 63.0(3) . . ?
C1 C2 B3 115.4(7) . . ?
C1 C2 B6 61.2(4) . . ?
B3 C2 B6 118.6(7) . . ?
C1 C2 B7 112.3(6) . . ?
B3 C2 B7 66.1(5) . . ?
B6 C2 B7 62.3(4) . . ?
C1 C2A B3 114.0(6) . . ?
C1 C2A B5 63.0(4) . . ?
B3 C2A B5 117.3(6) . . ?
C1 C2A B4 113.1(6) . . ?
B3 C2A B4 64.5(4) . . ?
B5 C2A B4 62.4(4) . . ?
N1 C3 C1 124.4(4) . . ?
N1 C3 S1 112.3(3) . . ?
C1 C3 S1 123.3(3) . . ?
C9 C4 C5 121.4(4) . . ?
C9 C4 N1 127.3(4) . . ?
C5 C4 N1 111.3(4) . . ?
C6 C5 C4 120.6(4) . . ?
C6 C5 S1 129.2(4) . . ?
C4 C5 S1 110.2(3) . . ?
C7 C6 C5 118.1(5) . . ?
C6 C7 C8 121.4(4) . . ?
C9 C8 C7 120.7(4) . . ?
C8 C9 C4 117.7(4) . . ?

loop_
_geom_bond_atom_site_label_1
_geom_bond_atom_site_label_2
_geom_bond_distance
_geom_bond_site_symmetry_2
_geom_bond_publ_flag
S1 C3 1.710(4) . ?
S1 C5 1.739(4) . ?
N1 C3 1.313(5) . ?
N1 C4 1.394(5) . ?
B3 C2 1.587(12) . ?
B3 C2A 1.641(11) . ?
B3 B8 1.757(7) . ?
B3 B4 1.808(7) . ?
B3 B7 1.814(8) . ?
B4 C2A 1.743(11) . ?
B4 B8 1.759(7) . ?
B4 B9 1.766(7) . ?
B4 B5 1.782(7) . ?
B5 C1 1.695(6) . ?
B5 C2A 1.697(10) . ?
B5 B9 1.756(7) . ?
B5 B10 1.780(7) . ?
B6 C1 1.682(6) . ?
B6 C2 1.727(11) . ?
B6 B11 1.759(7) . ?
B6 B10 1.783(7) . ?
B6 B7 1.791(8) . ?
B7 C2 1.732(12) . ?
B7 B8 1.760(7) . ?
B7 B11 1.765(7) . ?
B8 B9 1.812(7) . ?
B8 B11 1.817(7) . ?
B9 B10 1.756(7) . ?
B9 B11 1.791(7) . ?
B10 C1 1.713(7) . ?
B10 B11 1.755(7) . ?
C1 C3 1.450(6) . ?
C1 C2A 1.537(9) . ?
C1 C2 1.568(10) . ?
C4 C9 1.387(6) . ?
C4 C5 1.391(6) . ?
C5 C6 1.383(6) . ?
C6 C7 1.377(6) . ?
C7 C8 1.396(6) . ?
C8 C9 1.380(6) . ?
O1S C1S 1.426(6) . ?

loop_
_geom_hbond_atom_site_label_D
_geom_hbond_atom_site_label_H
_geom_hbond_atom_site_label_A
_geom_hbond_distance_DH
_geom_hbond_distance_HA
_geom_hbond_distance_DA
_geom_hbond_angle_DHA
_geom_hbond_site_symmetry_A
_geom_hbond_publ_flag
N1 H1N O1S 0.90(5) 1.79(5) 2.684(5) 175(4) . yes
